data_4332973
loop_
_publ_author_name
'Patra, Apurba K.'
'Bill, Eckhard'
'Bothe, Eberhard'
'Chlopek, Krzysztof'
'Neese, Frank'
'Weyherm\"uller, Thomas'
'Stobie, Keira'
'Ward, Michael D.'
'McCleverty, Jon A.'
'Wieghardt, Karl'

_publ_section_title
;
 Electronic Structure of Mononuclear
 Bis(1,2-diaryl-1,2-ethylenedithiolato)iron Complexes Containing a Fifth
 Cyanide or Phosphite Ligand:&#x00A0; A Combined Experimental and
 Computational Study
;
_journal_issue 19
_journal_name_full 'Inorganic Chemistry'
_journal_page_first 7877
_journal_page_last 7890
_journal_paper_doi 10.1021/ic061171t
_journal_volume 45
_journal_year 2006
_chemical_formula_moiety '[C8 H20 N]+, [C45 H52 Fe N S4]-, 1.5 (C7 H8)'
_chemical_formula_sum 'C63.5 H84 Fe N2 S4'
_chemical_formula_weight 1059.42
_chemical_name_systematic
; 
 ? 
;
_space_group_IT_number 14
_symmetry_cell_setting monoclinic
_symmetry_space_group_name_Hall '-P 2ybc'
_symmetry_space_group_name_H-M 'P 1 21/c 1'
_atom_sites_solution_hydrogens geom
_atom_sites_solution_primary direct
_atom_sites_solution_secondary difmap
_audit_creation_method SHELXL-97
_cell_angle_alpha 90.00
_cell_angle_beta 90.508(5)
_cell_angle_gamma 90.00
_cell_formula_units_Z 8
_cell_length_a 20.634(2)
_cell_length_b 15.9296(12)
_cell_length_c 36.048(3)
_cell_measurement_temperature 100(2)
_cell_volume 11848.2(18)
_computing_cell_refinement 'Nonius Collect Software'
_computing_data_collection 'Nonius Collect Software'
_computing_data_reduction 'Nonius Collect Software'
_computing_structure_refinement 'SHELXL-97 (Sheldrick, 1997)'
_computing_structure_solution 'SHELXS-97 (Sheldrick, 1990)'
_diffrn_ambient_temperature 100(2)
_diffrn_measured_fraction_theta_full 0.875
_diffrn_measured_fraction_theta_max 0.875
_diffrn_measurement_device_type 'Nonius Kappa-CCD'
_diffrn_measurement_method '1918 images at 0.3 deg stepwise rotation in omega and phi, 18sec./frame'
_diffrn_radiation_monochromator graphite
_diffrn_radiation_source 'rotating anode, 50 kV, 45 mA'
_diffrn_radiation_type MoK\a
_diffrn_radiation_wavelength 0.71073
_diffrn_reflns_av_R_equivalents 0.0660
_diffrn_reflns_av_sigmaI/netI 0.0715
_diffrn_reflns_limit_h_max 22
_diffrn_reflns_limit_h_min -22
_diffrn_reflns_limit_k_max 16
_diffrn_reflns_limit_k_min -17
_diffrn_reflns_limit_l_max 38
_diffrn_reflns_limit_l_min -38
_diffrn_reflns_number 34339
_diffrn_reflns_theta_full 22.50
_diffrn_reflns_theta_max 22.50
_diffrn_reflns_theta_min 2.96
_exptl_absorpt_coefficient_mu 0.435
_exptl_absorpt_correction_type none
_exptl_crystal_colour green
_exptl_crystal_density_diffrn 1.188
_exptl_crystal_density_method 'not measured'
_exptl_crystal_description 'transparent parallelepiped'
_exptl_crystal_F_000 4552
_exptl_crystal_size_max 0.22
_exptl_crystal_size_mid 0.14
_exptl_crystal_size_min 0.13
_refine_diff_density_max 0.436
_refine_diff_density_min -0.401
_refine_diff_density_rms 0.068
_refine_ls_extinction_method none
_refine_ls_goodness_of_fit_ref 1.173
_refine_ls_hydrogen_treatment mixed
_refine_ls_matrix_type full
_refine_ls_number_parameters 1371
_refine_ls_number_reflns 13544
_refine_ls_number_restraints 171
_refine_ls_restrained_S_all 1.166
_refine_ls_R_factor_all 0.1150
_refine_ls_R_factor_gt 0.0865
_refine_ls_shift/su_max 0.001
_refine_ls_shift/su_mean 0.000
_refine_ls_structure_factor_coef Fsqd
_refine_ls_weighting_details 'calc w=1/[\s^2^(Fo^2^)+(0.0000P)^2^+56.4510P] where P=(Fo^2^+2Fc^2^)/3'
_refine_ls_weighting_scheme calc
_refine_ls_wR_factor_gt 0.1479
_refine_ls_wR_factor_ref 0.1598
_reflns_number_gt 10492
_reflns_number_total 13544
_reflns_threshold_expression >2sigma(I)
_cod_data_source_file ic061171tsup1.cif
_cod_data_source_block 1
_cod_depositor_comments
;
The following automatic conversions were performed:

'_symmetry_cell_setting' value 'Monoclinic' changed to 'monoclinic'
according to /home/saulius/struct/CIF-dictionaries/cif_core.dic
dictionary named 'cif_core.dic' version 2.4.2 from 2011-04-26.

Automatic conversion script
Id: cif_fix_values 1891 2012-01-12 08:04:46Z andrius 
;
_cod_original_sg_symbol_H-M P2(1)/c
_cod_original_formula_sum 'C63.50 H84 Fe N2 S4'
_cod_database_code 4332973

loop_
_symmetry_equiv_pos_as_xyz
'x, y, z'
'-x, y+1/2, -z+1/2'
'-x, -y, -z'
'x, -y-1/2, z-1/2'

loop_
_atom_site_label
_atom_site_type_symbol
_atom_site_fract_x
_atom_site_fract_y
_atom_site_fract_z
_atom_site_U_iso_or_equiv
_atom_site_adp_type
_atom_site_occupancy
_atom_site_symmetry_multiplicity
_atom_site_calc_flag
_atom_site_refinement_flags
_atom_site_disorder_assembly
_atom_site_disorder_group
Fe1 Fe 0.22607(5) 0.46915(5) 0.76583(3) 0.0210(2) Uani 1 1 d . . .
S1 S 0.28895(8) 0.45250(10) 0.71892(5) 0.0235(4) Uani 1 1 d . . .
S2 S 0.18222(8) 0.34931(10) 0.75296(5) 0.0234(4) Uani 1 1 d . . .
C1 C 0.2648(3) 0.3614(4) 0.69640(18) 0.0240(17) Uani 1 1 d . . .
C2 C 0.2129(3) 0.3184(4) 0.71100(19) 0.0224(17) Uani 1 1 d . . .
C3 C 0.1754(3) 0.2520(4) 0.6918(2) 0.0286(18) Uani 1 1 d . A .
C4 C 0.1510(4) 0.2668(5) 0.6568(2) 0.042(2) Uani 1 1 d . . .
H4 H 0.1606 0.3182 0.6446 0.051 Uiso 1 1 calc R . .
C5 C 0.1118(4) 0.2063(5) 0.6389(2) 0.047(2) Uani 1 1 d . A .
H5 H 0.0941 0.2185 0.6150 0.056 Uiso 1 1 calc R . .
C6 C 0.0983(3) 0.1293(5) 0.6552(3) 0.050(3) Uani 1 1 d D . .
C7 C 0.1245(3) 0.1149(5) 0.6897(3) 0.044(2) Uani 1 1 d . A .
H7 H 0.1172 0.0622 0.7012 0.053 Uiso 1 1 calc R . .
C8 C 0.1613(3) 0.1751(4) 0.7083(2) 0.036(2) Uani 1 1 d . . .
H8 H 0.1771 0.1635 0.7326 0.043 Uiso 1 1 calc R A .
C9 C 0.3041(3) 0.3322(4) 0.66500(19) 0.0238(17) Uani 1 1 d . . .
C10 C 0.3132(3) 0.2467(4) 0.65861(19) 0.0242(17) Uani 1 1 d . . .
H10 H 0.2923 0.2070 0.6741 0.029 Uiso 1 1 calc R . .
C11 C 0.3522(3) 0.2186(4) 0.63024(19) 0.0289(18) Uani 1 1 d . . .
H11 H 0.3573 0.1599 0.6267 0.035 Uiso 1 1 calc R . .
C12 C 0.3838(3) 0.2731(4) 0.60686(19) 0.0278(18) Uani 1 1 d . . .
C13 C 0.3758(3) 0.3583(4) 0.61353(19) 0.0301(18) Uani 1 1 d . . .
H13 H 0.3972 0.3979 0.5982 0.036 Uiso 1 1 calc R . .
C14 C 0.3370(3) 0.3870(4) 0.64241(18) 0.0276(18) Uani 1 1 d . . .
H14 H 0.3331 0.4457 0.6466 0.033 Uiso 1 1 calc R . .
C15 C 0.0575(4) 0.0559(5) 0.6383(2) 0.031(3) Uani 0.748(4) 1 d PD A 1
C16 C 0.1026(6) -0.0188(9) 0.6313(4) 0.034(3) Uani 0.748(4) 1 d PD A 1
H16A H 0.1207 -0.0386 0.6549 0.051 Uiso 0.748(4) 1 calc PR A 1
H16B H 0.1379 -0.0012 0.6150 0.051 Uiso 0.748(4) 1 calc PR A 1
H16C H 0.0781 -0.0643 0.6194 0.051 Uiso 0.748(4) 1 calc PR A 1
C17 C 0.0017(4) 0.0276(6) 0.6638(2) 0.035(3) Uani 0.748(4) 1 d PD A 1
H17A H -0.0278 0.0748 0.6680 0.053 Uiso 0.748(4) 1 calc PR A 1
H17B H 0.0197 0.0085 0.6876 0.053 Uiso 0.748(4) 1 calc PR A 1
H17C H -0.0222 -0.0186 0.6520 0.053 Uiso 0.748(4) 1 calc PR A 1
C18 C 0.0283(5) 0.0866(7) 0.6013(2) 0.042(3) Uani 0.748(4) 1 d PD A 1
H18A H -0.0012 0.1336 0.6059 0.063 Uiso 0.748(4) 1 calc PR A 1
H18B H 0.0043 0.0406 0.5894 0.063 Uiso 0.748(4) 1 calc PR A 1
H18C H 0.0632 0.1051 0.5849 0.063 Uiso 0.748(4) 1 calc PR A 1
C49 C 0.1176(11) 0.5957(18) 0.9944(4) 0.052(6) Uani 0.58(3) 1 d PD B 1
C50 C 0.0458(12) 0.621(2) 0.9892(9) 0.049(6) Uani 0.58(3) 1 d PD B 1
H50A H 0.0431 0.6724 0.9745 0.073 Uiso 0.58(3) 1 calc PR B 1
H50B H 0.0262 0.6303 1.0135 0.073 Uiso 0.58(3) 1 calc PR B 1
H50C H 0.0226 0.5757 0.9763 0.073 Uiso 0.58(3) 1 calc PR B 1
C51 C 0.1217(15) 0.515(2) 1.0176(11) 0.059(6) Uani 0.58(3) 1 d PD B 1
H51A H 0.1673 0.4987 1.0208 0.088 Uiso 0.58(3) 1 calc PR B 1
H51B H 0.0982 0.4698 1.0048 0.088 Uiso 0.58(3) 1 calc PR B 1
H51C H 0.1024 0.5246 1.0420 0.088 Uiso 0.58(3) 1 calc PR B 1
C52 C 0.154(2) 0.667(2) 1.0149(14) 0.074(5) Uani 0.58(3) 1 d PD B 1
H52A H 0.1477 0.7195 1.0012 0.111 Uiso 0.58(3) 1 calc PR B 1
H52B H 0.1998 0.6534 1.0166 0.111 Uiso 0.58(3) 1 calc PR B 1
H52C H 0.1359 0.6730 1.0399 0.111 Uiso 0.58(3) 1 calc PR B 1
C15X C 0.0591(10) 0.0824(15) 0.6244(5) 0.031(3) Uani 0.252(4) 1 d PD A 2
C16X C 0.094(2) -0.003(3) 0.6255(12) 0.034(3) Uani 0.252(4) 1 d PD A 2
H16D H 0.1010 -0.0198 0.6513 0.051 Uiso 0.252(4) 1 calc PR A 2
H16E H 0.1355 0.0015 0.6129 0.051 Uiso 0.252(4) 1 calc PR A 2
H16F H 0.0668 -0.0452 0.6129 0.051 Uiso 0.252(4) 1 calc PR A 2
C17X C -0.0059(11) 0.0755(18) 0.6448(6) 0.035(3) Uani 0.252(4) 1 d PD A 2
H17D H -0.0283 0.1298 0.6438 0.053 Uiso 0.252(4) 1 calc PR A 2
H17E H 0.0020 0.0598 0.6707 0.053 Uiso 0.252(4) 1 calc PR A 2
H17F H -0.0329 0.0327 0.6327 0.053 Uiso 0.252(4) 1 calc PR A 2
C18X C 0.0466(16) 0.108(2) 0.5838(6) 0.042(3) Uani 0.252(4) 1 d PD A 2
H18D H 0.0242 0.1624 0.5832 0.063 Uiso 0.252(4) 1 calc PR A 2
H18E H 0.0198 0.0656 0.5716 0.063 Uiso 0.252(4) 1 calc PR A 2
H18F H 0.0881 0.1131 0.5709 0.063 Uiso 0.252(4) 1 calc PR A 2
C49X C 0.1275(15) 0.575(3) 0.9974(4) 0.052(6) Uani 0.42(3) 1 d PD B 2
C50X C 0.0531(15) 0.584(2) 0.9980(12) 0.049(6) Uani 0.42(3) 1 d PD B 2
H50D H 0.0407 0.6392 0.9879 0.073 Uiso 0.42(3) 1 calc PR B 2
H50E H 0.0378 0.5795 1.0236 0.073 Uiso 0.42(3) 1 calc PR B 2
H50F H 0.0334 0.5398 0.9829 0.073 Uiso 0.42(3) 1 calc PR B 2
C51X C 0.1477(19) 0.499(3) 1.0207(16) 0.059(6) Uani 0.42(3) 1 d PD B 2
H51D H 0.1943 0.5012 1.0259 0.088 Uiso 0.42(3) 1 calc PR B 2
H51E H 0.1376 0.4473 1.0069 0.088 Uiso 0.42(3) 1 calc PR B 2
H51F H 0.1240 0.4989 1.0441 0.088 Uiso 0.42(3) 1 calc PR B 2
C52X C 0.158(3) 0.655(3) 1.014(2) 0.074(5) Uani 0.42(3) 1 d PD B 2
H52D H 0.1363 0.7048 1.0041 0.111 Uiso 0.42(3) 1 calc PR B 2
H52E H 0.2043 0.6571 1.0077 0.111 Uiso 0.42(3) 1 calc PR B 2
H52F H 0.1538 0.6541 1.0412 0.111 Uiso 0.42(3) 1 calc PR B 2
C19 C 0.4289(3) 0.2394(4) 0.5765(2) 0.0324(18) Uani 1 1 d . . .
C20 C 0.4918(3) 0.2110(4) 0.5950(2) 0.0350(19) Uani 1 1 d . . .
H20A H 0.5135 0.2595 0.6063 0.052 Uiso 1 1 calc R . .
H20B H 0.5202 0.1860 0.5764 0.052 Uiso 1 1 calc R . .
H20C H 0.4822 0.1693 0.6142 0.052 Uiso 1 1 calc R . .
C21 C 0.3990(4) 0.1625(5) 0.5573(2) 0.056(3) Uani 1 1 d . . .
H21A H 0.4237 0.1492 0.5349 0.084 Uiso 1 1 calc R . .
H21B H 0.3540 0.1747 0.5504 0.084 Uiso 1 1 calc R . .
H21C H 0.4003 0.1145 0.5742 0.084 Uiso 1 1 calc R . .
C22 C 0.4437(4) 0.3049(5) 0.5476(2) 0.053(2) Uani 1 1 d . . .
H22A H 0.4685 0.3507 0.5590 0.080 Uiso 1 1 calc R . .
H22B H 0.4030 0.3272 0.5373 0.080 Uiso 1 1 calc R . .
H22C H 0.4691 0.2796 0.5277 0.080 Uiso 1 1 calc R . .
S31 S 0.19071(8) 0.46240(10) 0.82147(5) 0.0239(4) Uani 1 1 d . . .
S32 S 0.27750(8) 0.58277(10) 0.78063(5) 0.0232(4) Uani 1 1 d . . .
C31 C 0.2162(3) 0.5514(4) 0.84393(18) 0.0219(16) Uani 1 1 d . . .
C32 C 0.2556(3) 0.6071(4) 0.82521(18) 0.0217(16) Uani 1 1 d . . .
C33 C 0.2831(3) 0.6864(4) 0.84081(18) 0.0206(16) Uani 1 1 d . . .
C34 C 0.3088(3) 0.6902(4) 0.87668(18) 0.0241(16) Uani 1 1 d . . .
H34 H 0.3081 0.6415 0.8918 0.029 Uiso 1 1 calc R . .
C35 C 0.3351(3) 0.7636(4) 0.89063(19) 0.0249(17) Uani 1 1 d . . .
H35 H 0.3509 0.7641 0.9155 0.030 Uiso 1 1 calc R . .
C36 C 0.3394(3) 0.8365(4) 0.86970(19) 0.0275(17) Uani 1 1 d . . .
C37 C 0.3149(3) 0.8322(4) 0.83360(18) 0.0241(16) Uani 1 1 d . . .
H37 H 0.3171 0.8805 0.8182 0.029 Uiso 1 1 calc R . .
C38 C 0.2873(3) 0.7592(4) 0.81950(18) 0.0268(17) Uani 1 1 d . . .
H38 H 0.2709 0.7589 0.7948 0.032 Uiso 1 1 calc R . .
C39 C 0.1934(3) 0.5614(4) 0.88269(19) 0.0277(18) Uani 1 1 d . B .
C40 C 0.1981(4) 0.4951(5) 0.90744(18) 0.0328(19) Uani 1 1 d . . .
H40 H 0.2169 0.4436 0.8997 0.039 Uiso 1 1 calc R . .
C41 C 0.1757(4) 0.5032(5) 0.9433(2) 0.041(2) Uani 1 1 d . B .
H41 H 0.1798 0.4569 0.9598 0.049 Uiso 1 1 calc R . .
C42 C 0.1476(4) 0.5763(6) 0.9559(2) 0.045(2) Uani 1 1 d D . .
C43 C 0.1429(4) 0.6421(5) 0.9311(2) 0.045(2) Uani 1 1 d . B .
H43 H 0.1242 0.6934 0.9391 0.054 Uiso 1 1 calc R . .
C44 C 0.1648(3) 0.6357(5) 0.8948(2) 0.037(2) Uani 1 1 d . . .
H44 H 0.1603 0.6819 0.8783 0.045 Uiso 1 1 calc R B .
C45 C 0.3702(3) 0.9173(4) 0.88417(19) 0.0290(18) Uani 1 1 d . . .
C46 C 0.4334(4) 0.9337(4) 0.8629(2) 0.036(2) Uani 1 1 d . . .
H46A H 0.4624 0.8853 0.8657 0.055 Uiso 1 1 calc R . .
H46B H 0.4547 0.9839 0.8729 0.055 Uiso 1 1 calc R . .
H46C H 0.4234 0.9423 0.8365 0.055 Uiso 1 1 calc R . .
C47 C 0.3866(4) 0.9121(5) 0.9254(2) 0.043(2) Uani 1 1 d . . .
H47A H 0.3468 0.9035 0.9395 0.065 Uiso 1 1 calc R . .
H47B H 0.4074 0.9644 0.9333 0.065 Uiso 1 1 calc R . .
H47C H 0.4162 0.8649 0.9298 0.065 Uiso 1 1 calc R . .
C48 C 0.3255(4) 0.9921(4) 0.8774(3) 0.059(3) Uani 1 1 d . . .
H48A H 0.3160 0.9971 0.8508 0.089 Uiso 1 1 calc R . .
H48B H 0.3467 1.0435 0.8862 0.089 Uiso 1 1 calc R . .
H48C H 0.2850 0.9839 0.8910 0.089 Uiso 1 1 calc R . .
C55 C 0.1510(4) 0.5209(4) 0.74611(19) 0.0287(18) Uani 1 1 d . . .
N56 N 0.1046(3) 0.5498(4) 0.73404(18) 0.0431(18) Uani 1 1 d . . .
Fe2 Fe 0.27534(4) 0.00610(6) 0.73788(3) 0.0217(2) Uani 1 1 d . . .
S61 S 0.31313(8) 0.12958(10) 0.75203(5) 0.0234(4) Uani 1 1 d . . .
S62 S 0.21077(8) 0.01612(11) 0.78439(5) 0.0252(4) Uani 1 1 d . . .
C61 C 0.2789(3) 0.1581(4) 0.79316(17) 0.0229(16) Uani 1 1 d . . .
C62 C 0.2279(3) 0.1086(4) 0.80639(17) 0.0237(16) Uani 1 1 d . . .
C63 C 0.1867(3) 0.1346(4) 0.83783(18) 0.0279(18) Uani 1 1 d . . .
C64 C 0.1610(3) 0.0758(5) 0.86238(18) 0.0283(18) Uani 1 1 d . . .
H64 H 0.1704 0.0181 0.8587 0.034 Uiso 1 1 calc R . .
C65 C 0.1225(3) 0.0986(5) 0.8917(2) 0.0333(19) Uani 1 1 d . . .
H65 H 0.1062 0.0565 0.9077 0.040 Uiso 1 1 calc R . .
C66 C 0.1072(3) 0.1826(5) 0.89813(19) 0.0348(19) Uani 1 1 d . . .
C67 C 0.1309(3) 0.2419(5) 0.87274(19) 0.0346(19) Uani 1 1 d . . .
H67 H 0.1199 0.2994 0.8758 0.042 Uiso 1 1 calc R . .
C68 C 0.1699(3) 0.2186(5) 0.84336(19) 0.0327(19) Uani 1 1 d . . .
H68 H 0.1854 0.2602 0.8268 0.039 Uiso 1 1 calc R . .
C69 C 0.3118(3) 0.2265(4) 0.81396(18) 0.0220(16) Uani 1 1 d . . .
C70 C 0.3233(4) 0.2176(4) 0.8514(2) 0.036(2) Uani 1 1 d . . .
H70 H 0.3069 0.1699 0.8641 0.043 Uiso 1 1 calc R . .
C71 C 0.3586(4) 0.2778(4) 0.8708(2) 0.0347(19) Uani 1 1 d . . .
H71 H 0.3666 0.2695 0.8965 0.042 Uiso 1 1 calc R . .
C72 C 0.3823(3) 0.3485(4) 0.8542(2) 0.0268(17) Uani 1 1 d . . .
C73 C 0.3688(3) 0.3582(4) 0.81659(19) 0.0256(17) Uani 1 1 d . . .
H73 H 0.3838 0.4070 0.8042 0.031 Uiso 1 1 calc R . .
C74 C 0.3339(3) 0.2981(4) 0.79665(18) 0.0226(16) Uani 1 1 d . . .
H74 H 0.3253 0.3065 0.7710 0.027 Uiso 1 1 calc R . .
C75 C 0.0649(3) 0.2123(5) 0.9302(2) 0.039(2) Uani 1 1 d . . .
C76 C 0.0032(3) 0.2524(5) 0.9157(2) 0.040(2) Uani 1 1 d . . .
H76A H 0.0138 0.3040 0.9023 0.060 Uiso 1 1 calc R . .
H76B H -0.0251 0.2657 0.9366 0.060 Uiso 1 1 calc R . .
H76C H -0.0190 0.2133 0.8989 0.060 Uiso 1 1 calc R . .
C77 C 0.1024(4) 0.2766(7) 0.9536(2) 0.070(3) Uani 1 1 d . . .
H77A H 0.1433 0.2518 0.9621 0.105 Uiso 1 1 calc R . .
H77B H 0.0764 0.2926 0.9751 0.105 Uiso 1 1 calc R . .
H77C H 0.1113 0.3264 0.9385 0.105 Uiso 1 1 calc R . .
C78 C 0.0462(4) 0.1380(6) 0.9558(2) 0.061(3) Uani 1 1 d . . .
H78A H 0.0198 0.0977 0.9417 0.091 Uiso 1 1 calc R . .
H78B H 0.0213 0.1591 0.9768 0.091 Uiso 1 1 calc R . .
H78C H 0.0856 0.1103 0.9649 0.091 Uiso 1 1 calc R . .
C79 C 0.4234(3) 0.4148(4) 0.8746(2) 0.0304(18) Uani 1 1 d . . .
C80 C 0.4260(4) 0.3976(5) 0.9164(2) 0.059(3) Uani 1 1 d . . .
H80A H 0.4480 0.3440 0.9210 0.089 Uiso 1 1 calc R . .
H80B H 0.3818 0.3949 0.9261 0.089 Uiso 1 1 calc R . .
H80C H 0.4499 0.4428 0.9289 0.089 Uiso 1 1 calc R . .
C81 C 0.3953(3) 0.5014(4) 0.8685(2) 0.0352(19) Uani 1 1 d . . .
H81A H 0.4220 0.5429 0.8816 0.053 Uiso 1 1 calc R . .
H81B H 0.3510 0.5032 0.8780 0.053 Uiso 1 1 calc R . .
H81C H 0.3947 0.5142 0.8419 0.053 Uiso 1 1 calc R . .
C82 C 0.4925(3) 0.4106(5) 0.8598(3) 0.054(3) Uani 1 1 d . . .
H82A H 0.4919 0.4206 0.8329 0.080 Uiso 1 1 calc R . .
H82B H 0.5109 0.3551 0.8649 0.080 Uiso 1 1 calc R . .
H82C H 0.5191 0.4537 0.8720 0.080 Uiso 1 1 calc R . .
S91 S 0.22801(8) -0.11052(11) 0.72295(5) 0.0249(4) Uani 1 1 d . . .
S92 S 0.30730(8) 0.01818(10) 0.68142(5) 0.0232(4) Uani 1 1 d . . .
C91 C 0.2478(3) -0.1311(4) 0.67778(18) 0.0228(16) Uani 1 1 d . . .
C92 C 0.2845(3) -0.0725(4) 0.65931(17) 0.0226(16) Uani 1 1 d . . .
C93 C 0.3086(3) -0.0834(4) 0.62042(18) 0.0219(16) Uani 1 1 d . . .
C94 C 0.2973(3) -0.0229(4) 0.59357(18) 0.0247(17) Uani 1 1 d . . .
H94 H 0.2750 0.0272 0.6000 0.030 Uiso 1 1 calc R . .
C95 C 0.3177(4) -0.0345(4) 0.55771(19) 0.0333(19) Uani 1 1 d . . .
H95 H 0.3093 0.0077 0.5397 0.040 Uiso 1 1 calc R . .
C96 C 0.3506(3) -0.1070(4) 0.54734(18) 0.0278(17) Uani 1 1 d . . .
C97 C 0.3625(3) -0.1670(4) 0.57452(19) 0.0319(18) Uani 1 1 d . . .
H97 H 0.3850 -0.2171 0.5684 0.038 Uiso 1 1 calc R . .
C98 C 0.3418(3) -0.1542(4) 0.61038(18) 0.0280(18) Uani 1 1 d . . .
H98 H 0.3508 -0.1958 0.6286 0.034 Uiso 1 1 calc R . .
C99 C 0.2227(3) -0.2097(4) 0.66128(18) 0.0245(17) Uani 1 1 d . . .
C100 C 0.2232(3) -0.2858(4) 0.67985(18) 0.0241(16) Uani 1 1 d . . .
H100 H 0.2408 -0.2879 0.7043 0.029 Uiso 1 1 calc R . .
C101 C 0.1993(3) -0.3588(4) 0.66422(19) 0.0277(17) Uani 1 1 d . . .
H101 H 0.2008 -0.4096 0.6780 0.033 Uiso 1 1 calc R . .
C102 C 0.1730(3) -0.3591(4) 0.62845(18) 0.0253(17) Uani 1 1 d . . .
C103 C 0.1726(3) -0.2839(4) 0.60951(19) 0.0273(17) Uani 1 1 d . . .
H103 H 0.1557 -0.2822 0.5849 0.033 Uiso 1 1 calc R . .
C104 C 0.1963(3) -0.2109(4) 0.62541(19) 0.0284(18) Uani 1 1 d . . .
H104 H 0.1945 -0.1602 0.6116 0.034 Uiso 1 1 calc R . .
C105 C 0.3752(4) -0.1193(5) 0.50773(18) 0.0321(18) Uani 1 1 d . . .
C106 C 0.3385(5) -0.0674(8) 0.4796(2) 0.106(5) Uani 1 1 d . . .
H10A H 0.3494 -0.0080 0.4829 0.159 Uiso 1 1 calc R . .
H10B H 0.2918 -0.0753 0.4831 0.159 Uiso 1 1 calc R . .
H10C H 0.3503 -0.0852 0.4545 0.159 Uiso 1 1 calc R . .
C107 C 0.4451(4) -0.0919(8) 0.5066(2) 0.086(4) Uani 1 1 d . . .
H10D H 0.4489 -0.0348 0.5165 0.128 Uiso 1 1 calc R . .
H10E H 0.4602 -0.0929 0.4809 0.128 Uiso 1 1 calc R . .
H10F H 0.4715 -0.1302 0.5216 0.128 Uiso 1 1 calc R . .
C108 C 0.3693(7) -0.2102(6) 0.4957(3) 0.106(5) Uani 1 1 d . . .
H10G H 0.3765 -0.2143 0.4689 0.159 Uiso 1 1 calc R . .
H10H H 0.3258 -0.2310 0.5014 0.159 Uiso 1 1 calc R . .
H10I H 0.4017 -0.2441 0.5089 0.159 Uiso 1 1 calc R . .
C109 C 0.1459(4) -0.4404(4) 0.6121(2) 0.041(2) Uani 1 1 d . . .
C110 C 0.1317(4) -0.4323(5) 0.57053(19) 0.045(2) Uani 1 1 d . . .
H11A H 0.1157 -0.4861 0.5609 0.068 Uiso 1 1 calc R . .
H11B H 0.1715 -0.4168 0.5576 0.068 Uiso 1 1 calc R . .
H11C H 0.0987 -0.3888 0.5665 0.068 Uiso 1 1 calc R . .
C111 C 0.1957(5) -0.5119(5) 0.6162(3) 0.078(4) Uani 1 1 d . . .
H11D H 0.2043 -0.5224 0.6426 0.117 Uiso 1 1 calc R . .
H11E H 0.2361 -0.4958 0.6040 0.117 Uiso 1 1 calc R . .
H11F H 0.1785 -0.5629 0.6046 0.117 Uiso 1 1 calc R . .
C112 C 0.0849(4) -0.4626(5) 0.6321(2) 0.057(3) Uani 1 1 d . . .
H11G H 0.0947 -0.4713 0.6585 0.086 Uiso 1 1 calc R . .
H11H H 0.0666 -0.5142 0.6216 0.086 Uiso 1 1 calc R . .
H11I H 0.0535 -0.4168 0.6294 0.086 Uiso 1 1 calc R . .
C115 C 0.3558(4) -0.0358(4) 0.75464(18) 0.0261(17) Uani 1 1 d . . .
N116 N 0.4066(3) -0.0581(4) 0.76401(16) 0.0328(15) Uani 1 1 d . . .
N200 N 0.0290(3) -0.2320(4) 0.74643(19) 0.0247(18) Uani 0.748(4) 1 d PD A 1
C201 C 0.0725(4) -0.2468(5) 0.7139(2) 0.026(2) Uani 0.748(4) 1 d PD A 1
H20D H 0.0816 -0.3077 0.7120 0.031 Uiso 0.748(4) 1 calc PR A 1
H20E H 0.1143 -0.2179 0.7184 0.031 Uiso 0.748(4) 1 calc PR A 1
C202 C 0.0446(4) -0.2166(6) 0.6774(2) 0.032(2) Uani 0.748(4) 1 d PD A 1
H20F H 0.0756 -0.2274 0.6575 0.048 Uiso 0.748(4) 1 calc PR A 1
H20G H 0.0358 -0.1563 0.6789 0.048 Uiso 0.748(4) 1 calc PR A 1
H20H H 0.0041 -0.2467 0.6721 0.048 Uiso 0.748(4) 1 calc PR A 1
C203 C 0.0579(5) -0.2786(6) 0.7796(2) 0.031(2) Uani 0.748(4) 1 d PD A 1
H20I H 0.0290 -0.2705 0.8010 0.038 Uiso 0.748(4) 1 calc PR A 1
H20J H 0.0584 -0.3393 0.7737 0.038 Uiso 0.748(4) 1 calc PR A 1
C204 C 0.1253(5) -0.2527(7) 0.7909(3) 0.040(3) Uani 0.748(4) 1 d PD A 1
H20K H 0.1392 -0.2856 0.8125 0.060 Uiso 0.748(4) 1 calc PR A 1
H20L H 0.1256 -0.1929 0.7972 0.060 Uiso 0.748(4) 1 calc PR A 1
H20M H 0.1550 -0.2629 0.7703 0.060 Uiso 0.748(4) 1 calc PR A 1
C205 C 0.0242(5) -0.1397(5) 0.7545(2) 0.031(3) Uani 0.748(4) 1 d PD A 1
H20N H -0.0010 -0.1132 0.7341 0.037 Uiso 0.748(4) 1 calc PR A 1
H20O H 0.0684 -0.1157 0.7538 0.037 Uiso 0.748(4) 1 calc PR A 1
C206 C -0.0062(5) -0.1145(6) 0.7907(3) 0.040(3) Uani 0.748(4) 1 d PD A 1
H20P H -0.0080 -0.0531 0.7923 0.060 Uiso 0.748(4) 1 calc PR A 1
H20Q H 0.0198 -0.1365 0.8114 0.060 Uiso 0.748(4) 1 calc PR A 1
H20R H -0.0502 -0.1374 0.7920 0.060 Uiso 0.748(4) 1 calc PR A 1
C207 C -0.0387(4) -0.2658(6) 0.7391(3) 0.027(2) Uani 0.748(4) 1 d PD A 1
H20S H -0.0644 -0.2598 0.7620 0.033 Uiso 0.748(4) 1 calc PR A 1
H20T H -0.0597 -0.2308 0.7197 0.033 Uiso 0.748(4) 1 calc PR A 1
C208 C -0.0416(5) -0.3570(5) 0.7267(3) 0.036(3) Uani 0.748(4) 1 d PD A 1
H20U H -0.0869 -0.3736 0.7228 0.054 Uiso 0.748(4) 1 calc PR A 1
H20V H -0.0219 -0.3927 0.7459 0.054 Uiso 0.748(4) 1 calc PR A 1
H20W H -0.0177 -0.3635 0.7035 0.054 Uiso 0.748(4) 1 calc PR A 1
N210 N 0.0262(7) -0.2165(9) 0.7386(4) 0.0247(18) Uani 0.252(4) 1 d PD A 2
C211 C 0.0342(9) -0.1722(14) 0.7022(5) 0.026(2) Uani 0.252(4) 1 d PD A 2
H21D H 0.0497 -0.2132 0.6836 0.031 Uiso 0.252(4) 1 calc PR A 2
H21E H 0.0682 -0.1287 0.7051 0.031 Uiso 0.252(4) 1 calc PR A 2
C212 C -0.0264(10) -0.1310(15) 0.6872(6) 0.032(2) Uani 0.252(4) 1 d PD A 2
H21F H -0.0224 -0.1225 0.6604 0.048 Uiso 0.252(4) 1 calc PR A 2
H21G H -0.0325 -0.0766 0.6994 0.048 Uiso 0.252(4) 1 calc PR A 2
H21H H -0.0639 -0.1670 0.6922 0.048 Uiso 0.252(4) 1 calc PR A 2
C213 C 0.0911(9) -0.2566(14) 0.7483(5) 0.031(2) Uani 0.252(4) 1 d PD A 2
H21I H 0.0983 -0.3040 0.7311 0.038 Uiso 0.252(4) 1 calc PR A 2
H21J H 0.1256 -0.2147 0.7438 0.038 Uiso 0.252(4) 1 calc PR A 2
C214 C 0.0990(15) -0.288(2) 0.7873(7) 0.040(3) Uani 0.252(4) 1 d PD A 2
H21K H 0.1368 -0.3256 0.7887 0.060 Uiso 0.252(4) 1 calc PR A 2
H21L H 0.0601 -0.3195 0.7944 0.060 Uiso 0.252(4) 1 calc PR A 2
H21M H 0.1054 -0.2409 0.8042 0.060 Uiso 0.252(4) 1 calc PR A 2
C215 C 0.0059(10) -0.1558(12) 0.7682(6) 0.031(3) Uani 0.252(4) 1 d PD A 2
H21N H -0.0013 -0.1881 0.7913 0.037 Uiso 0.252(4) 1 calc PR A 2
H21O H -0.0363 -0.1314 0.7607 0.037 Uiso 0.252(4) 1 calc PR A 2
C216 C 0.0513(13) -0.0845(13) 0.7772(8) 0.040(3) Uani 0.252(4) 1 d PD A 2
H21P H 0.0260 -0.0347 0.7838 0.060 Uiso 0.252(4) 1 calc PR A 2
H21Q H 0.0780 -0.0720 0.7556 0.060 Uiso 0.252(4) 1 calc PR A 2
H21R H 0.0793 -0.1004 0.7982 0.060 Uiso 0.252(4) 1 calc PR A 2
C217 C -0.0250(10) -0.2850(14) 0.7361(6) 0.027(2) Uani 0.252(4) 1 d PD A 2
H21S H -0.0220 -0.3199 0.7588 0.033 Uiso 0.252(4) 1 calc PR A 2
H21T H -0.0682 -0.2582 0.7358 0.033 Uiso 0.252(4) 1 calc PR A 2
C218 C -0.0204(13) -0.3423(15) 0.7026(8) 0.036(3) Uani 0.252(4) 1 d PD A 2
H21U H -0.0570 -0.3815 0.7024 0.054 Uiso 0.252(4) 1 calc PR A 2
H21V H 0.0203 -0.3740 0.7038 0.054 Uiso 0.252(4) 1 calc PR A 2
H21W H -0.0215 -0.3086 0.6799 0.054 Uiso 0.252(4) 1 calc PR A 2
N300 N 0.4782(2) 0.6939(3) 0.75536(15) 0.0250(14) Uani 1 1 d . . .
C301 C 0.4946(3) 0.6315(4) 0.72510(19) 0.0310(18) Uani 1 1 d . . .
H30A H 0.4995 0.6626 0.7015 0.037 Uiso 1 1 calc R . .
H30B H 0.5371 0.6058 0.7311 0.037 Uiso 1 1 calc R . .
C302 C 0.4458(4) 0.5620(4) 0.7191(2) 0.044(2) Uani 1 1 d . . .
H30C H 0.4436 0.5271 0.7415 0.065 Uiso 1 1 calc R . .
H30D H 0.4590 0.5273 0.6980 0.065 Uiso 1 1 calc R . .
H30E H 0.4031 0.5864 0.7139 0.065 Uiso 1 1 calc R . .
C303 C 0.5332(3) 0.7567(4) 0.7563(2) 0.0315(18) Uani 1 1 d . . .
H30F H 0.5746 0.7252 0.7569 0.038 Uiso 1 1 calc R . .
H30G H 0.5319 0.7892 0.7330 0.038 Uiso 1 1 calc R . .
C304 C 0.5338(4) 0.8178(5) 0.7883(2) 0.042(2) Uani 1 1 d . . .
H30H H 0.4920 0.8470 0.7893 0.063 Uiso 1 1 calc R . .
H30I H 0.5685 0.8589 0.7848 0.063 Uiso 1 1 calc R . .
H30J H 0.5411 0.7873 0.8115 0.063 Uiso 1 1 calc R . .
C305 C 0.4139(3) 0.7376(4) 0.7476(2) 0.0323(18) Uani 1 1 d . . .
H30K H 0.3786 0.6964 0.7512 0.039 Uiso 1 1 calc R . .
H30L H 0.4082 0.7826 0.7662 0.039 Uiso 1 1 calc R . .
C306 C 0.4069(4) 0.7755(5) 0.7094(2) 0.040(2) Uani 1 1 d . . .
H30M H 0.4427 0.8144 0.7051 0.060 Uiso 1 1 calc R . .
H30N H 0.3656 0.8059 0.7077 0.060 Uiso 1 1 calc R . .
H30O H 0.4076 0.7308 0.6908 0.060 Uiso 1 1 calc R . .
C307 C 0.4712(3) 0.6502(5) 0.79221(18) 0.0309(18) Uani 1 1 d . . .
H30P H 0.4348 0.6098 0.7904 0.037 Uiso 1 1 calc R . .
H30Q H 0.4599 0.6924 0.8112 0.037 Uiso 1 1 calc R . .
C308 C 0.5313(4) 0.6035(5) 0.8050(2) 0.040(2) Uani 1 1 d . . .
H30R H 0.5394 0.5563 0.7882 0.061 Uiso 1 1 calc R . .
H30S H 0.5249 0.5824 0.8302 0.061 Uiso 1 1 calc R . .
H30T H 0.5685 0.6417 0.8048 0.061 Uiso 1 1 calc R . .
C401 C 0.4040(7) 0.5797(6) 0.5555(4) 0.084(4) Uani 1 1 d . . .
C402 C 0.4628(9) 0.5974(7) 0.5406(4) 0.100(4) Uani 1 1 d . . .
H402 H 0.4695 0.5853 0.5151 0.120 Uiso 1 1 calc R . .
C403 C 0.5121(8) 0.6316(9) 0.5605(6) 0.113(6) Uani 1 1 d . . .
H403 H 0.5534 0.6420 0.5500 0.136 Uiso 1 1 calc R . .
C404 C 0.4981(7) 0.6509(7) 0.5982(6) 0.112(6) Uani 1 1 d . . .
H404 H 0.5304 0.6763 0.6135 0.134 Uiso 1 1 calc R . .
C405 C 0.4383(8) 0.6331(6) 0.6126(3) 0.095(4) Uani 1 1 d . . .
H405 H 0.4300 0.6450 0.6380 0.114 Uiso 1 1 calc R . .
C406 C 0.3930(6) 0.6001(7) 0.5921(3) 0.082(3) Uani 1 1 d . . .
H406 H 0.3516 0.5899 0.6024 0.099 Uiso 1 1 calc R . .
C407 C 0.3534(9) 0.5457(9) 0.5323(4) 0.177(8) Uani 1 1 d . . .
H40A H 0.3144 0.5367 0.5471 0.266 Uiso 1 1 calc R . .
H40B H 0.3676 0.4920 0.5218 0.266 Uiso 1 1 calc R . .
H40C H 0.3436 0.5851 0.5121 0.266 Uiso 1 1 calc R . .
C501 C 0.2367(7) 0.2316(9) 1.0238(4) 0.052(3) Uani 0.669(8) 1 d PD C 1
C502 C 0.2345(8) 0.1482(10) 1.0141(4) 0.063(5) Uani 0.669(8) 1 d PD C 1
H502 H 0.2176 0.1075 1.0307 0.075 Uiso 0.669(8) 1 calc PR C 1
C503 C 0.2583(9) 0.1239(9) 0.9786(5) 0.082(5) Uani 0.669(8) 1 d PD C 1
H503 H 0.2604 0.0664 0.9718 0.098 Uiso 0.669(8) 1 calc PR C 1
C504 C 0.2780(8) 0.1847(9) 0.9546(4) 0.065(4) Uani 0.669(8) 1 d PD C 1
H504 H 0.2926 0.1696 0.9306 0.078 Uiso 0.669(8) 1 calc PR C 1
C505 C 0.2768(8) 0.2672(9) 0.9650(4) 0.053(4) Uani 0.669(8) 1 d PD C 1
H505 H 0.2901 0.3089 0.9478 0.064 Uiso 0.669(8) 1 calc PR C 1
C506 C 0.2571(6) 0.2908(9) 0.9992(4) 0.042(4) Uani 0.669(8) 1 d PD C 1
H506 H 0.2575 0.3484 1.0060 0.050 Uiso 0.669(8) 1 calc PR C 1
C507 C 0.2113(8) 0.2565(10) 1.0622(4) 0.075(5) Uani 0.669(8) 1 d PD C 1
H50D H 0.2136 0.3176 1.0651 0.112 Uiso 0.669(8) 1 calc PR C 1
H50E H 0.2379 0.2296 1.0815 0.112 Uiso 0.669(8) 1 calc PR C 1
H50F H 0.1662 0.2381 1.0646 0.112 Uiso 0.669(8) 1 calc PR C 1
C601 C 0.1492(7) 0.6215(7) 0.4467(4) 0.100(4) Uani 1 1 d . D 1
C602 C 0.0869(6) 0.6185(6) 0.4609(3) 0.074(3) Uani 1 1 d . D 1
H602 H 0.0812 0.6085 0.4866 0.089 Uiso 1 1 calc R D 1
C603 C 0.0347(8) 0.6291(7) 0.4392(4) 0.092(4) Uani 1 1 d . D 1
H603 H -0.0069 0.6256 0.4502 0.110 Uiso 1 1 calc R D 1
C604 C 0.0386(8) 0.6453(7) 0.4011(5) 0.114(6) Uani 1 1 d . D 1
H604 H 0.0012 0.6537 0.3860 0.137 Uiso 1 1 calc R D 1
C605 C 0.0995(8) 0.6482(6) 0.3871(4) 0.088(4) Uani 1 1 d . D 1
H605 H 0.1037 0.6581 0.3613 0.105 Uiso 1 1 calc R D 1
C606 C 0.1545(7) 0.6381(6) 0.4073(3) 0.080(4) Uani 1 1 d . D 1
H606 H 0.1958 0.6418 0.3959 0.097 Uiso 1 1 calc R D 1
C607 C 0.2051(7) 0.6192(12) 0.4696(5) 0.116(7) Uani 0.697(14) 1 d P D 1
H60A H 0.2438 0.6232 0.4541 0.175 Uiso 0.697(14) 1 calc PR D 1
H60B H 0.2061 0.5663 0.4835 0.175 Uiso 0.697(14) 1 calc PR D 1
H60C H 0.2042 0.6665 0.4870 0.175 Uiso 0.697(14) 1 calc PR D 1
C511 C 0.2637(12) 0.1945(12) 0.9887(5) 0.052(3) Uani 0.331(8) 1 d PD C 2
C512 C 0.261(3) 0.2786(15) 0.9801(8) 0.063(5) Uani 0.331(8) 1 d PD C 2
H512 H 0.2734 0.2982 0.9563 0.075 Uiso 0.331(8) 1 calc PR C 2
C513 C 0.2393(18) 0.3358(12) 1.0079(7) 0.082(5) Uani 0.331(8) 1 d PD C 2
H513 H 0.2346 0.3939 1.0024 0.098 Uiso 0.331(8) 1 calc PR C 2
C514 C 0.2255(14) 0.3061(14) 1.0423(6) 0.065(4) Uani 0.331(8) 1 d PD C 2
H514 H 0.2134 0.3439 1.0614 0.078 Uiso 0.331(8) 1 calc PR C 2
C515 C 0.2291(15) 0.2220(14) 1.0495(7) 0.053(4) Uani 0.331(8) 1 d PD C 2
H515 H 0.2164 0.2017 1.0731 0.064 Uiso 0.331(8) 1 calc PR C 2
C516 C 0.2503(14) 0.1670(13) 1.0236(6) 0.042(4) Uani 0.331(8) 1 d PD C 2
H516 H 0.2559 0.1094 1.0298 0.050 Uiso 0.331(8) 1 calc PR C 2
C517 C 0.2818(19) 0.1329(17) 0.9576(7) 0.075(5) Uani 0.331(8) 1 d PD C 2
H51D H 0.2811 0.0754 0.9673 0.112 Uiso 0.331(8) 1 calc PR C 2
H51E H 0.3254 0.1461 0.9487 0.112 Uiso 0.331(8) 1 calc PR C 2
H51F H 0.2506 0.1380 0.9371 0.112 Uiso 0.331(8) 1 calc PR C 2
C617 C -0.0284(19) 0.656(3) 0.4366(13) 0.116(7) Uani 0.303(14) 1 d P D 2

loop_
_atom_site_aniso_label
_atom_site_aniso_U_11
_atom_site_aniso_U_22
_atom_site_aniso_U_33
_atom_site_aniso_U_23
_atom_site_aniso_U_13
_atom_site_aniso_U_12
Fe1 0.0198(6) 0.0202(5) 0.0227(5) -0.0042(4) -0.0053(5) 0.0018(4)
S1 0.0241(10) 0.0226(9) 0.0237(9) -0.0041(7) -0.0045(8) 0.0026(8)
S2 0.0183(10) 0.0206(9) 0.0313(10) -0.0069(8) -0.0020(9) 0.0004(7)
C1 0.027(4) 0.019(4) 0.026(4) 0.000(3) -0.013(4) 0.007(3)
C2 0.011(4) 0.020(4) 0.036(4) -0.012(3) -0.008(3) 0.009(3)
C3 0.017(4) 0.029(4) 0.040(5) -0.016(4) -0.006(4) 0.007(3)
C4 0.030(5) 0.041(5) 0.056(6) -0.019(4) -0.012(4) 0.004(4)
C5 0.032(5) 0.053(6) 0.055(6) -0.037(5) -0.018(4) 0.013(4)
C6 0.017(5) 0.044(5) 0.089(7) -0.047(5) -0.013(5) 0.012(4)
C7 0.011(4) 0.034(4) 0.088(7) -0.025(4) -0.016(5) 0.003(3)
C8 0.016(4) 0.035(5) 0.058(5) -0.020(4) -0.005(4) 0.010(3)
C9 0.018(4) 0.023(4) 0.030(4) -0.003(3) -0.010(4) 0.005(3)
C10 0.019(4) 0.024(4) 0.030(4) -0.004(3) -0.005(4) 0.002(3)
C11 0.031(5) 0.021(4) 0.034(4) -0.012(3) -0.013(4) 0.010(3)
C12 0.021(4) 0.034(4) 0.029(4) -0.003(3) -0.008(4) 0.012(3)
C13 0.037(5) 0.026(4) 0.027(4) -0.003(3) -0.008(4) 0.006(3)
C14 0.038(5) 0.023(4) 0.021(4) -0.012(3) -0.011(4) 0.015(3)
C15 0.018(5) 0.037(7) 0.038(7) -0.021(5) -0.005(5) 0.003(5)
C16 0.028(6) 0.022(7) 0.053(7) -0.018(5) 0.007(5) -0.005(4)
C17 0.024(6) 0.043(7) 0.039(7) -0.018(5) -0.010(5) 0.001(5)
C18 0.026(7) 0.054(8) 0.045(8) -0.029(7) -0.014(7) -0.002(6)
C49 0.035(8) 0.060(14) 0.062(7) -0.049(7) 0.023(6) -0.021(9)
C50 0.025(8) 0.08(2) 0.039(14) -0.014(12) 0.010(8) -0.013(11)
C51 0.04(2) 0.091(14) 0.043(9) -0.022(9) 0.018(16) -0.022(13)
C52 0.044(8) 0.114(12) 0.064(7) -0.076(8) 0.025(6) -0.025(9)
C15X 0.018(5) 0.037(7) 0.038(7) -0.021(5) -0.005(5) 0.003(5)
C16X 0.028(6) 0.022(7) 0.053(7) -0.018(5) 0.007(5) -0.005(4)
C17X 0.024(6) 0.043(7) 0.039(7) -0.018(5) -0.010(5) 0.001(5)
C18X 0.026(7) 0.054(8) 0.045(8) -0.029(7) -0.014(7) -0.002(6)
C49X 0.035(8) 0.060(14) 0.062(7) -0.049(7) 0.023(6) -0.021(9)
C50X 0.025(8) 0.08(2) 0.039(14) -0.014(12) 0.010(8) -0.013(11)
C51X 0.04(2) 0.091(14) 0.043(9) -0.022(9) 0.018(16) -0.022(13)
C52X 0.044(8) 0.114(12) 0.064(7) -0.076(8) 0.025(6) -0.025(9)
C19 0.029(5) 0.034(4) 0.034(4) 0.000(4) -0.003(4) 0.007(3)
C20 0.018(4) 0.040(4) 0.046(5) 0.004(4) 0.003(4) 0.003(3)
C21 0.035(5) 0.073(6) 0.061(6) -0.038(5) 0.004(5) -0.010(5)
C22 0.063(6) 0.064(6) 0.034(5) -0.004(4) 0.006(5) 0.032(5)
S31 0.0210(10) 0.0214(9) 0.0292(10) -0.0068(8) 0.0012(8) -0.0024(7)
S32 0.0236(10) 0.0222(9) 0.0239(9) -0.0033(8) -0.0011(8) -0.0018(8)
C31 0.016(4) 0.017(3) 0.034(4) -0.003(3) 0.000(3) 0.000(3)
C32 0.020(4) 0.018(4) 0.027(4) -0.005(3) -0.004(3) 0.002(3)
C33 0.008(4) 0.025(4) 0.029(4) -0.006(3) 0.006(3) 0.007(3)
C34 0.026(4) 0.023(4) 0.024(4) -0.004(3) 0.001(3) 0.001(3)
C35 0.016(4) 0.031(4) 0.028(4) -0.007(3) -0.002(3) -0.002(3)
C36 0.025(4) 0.022(4) 0.035(4) -0.012(3) 0.002(4) 0.002(3)
C37 0.020(4) 0.024(4) 0.028(4) 0.002(3) 0.006(3) -0.001(3)
C38 0.030(5) 0.031(4) 0.019(4) -0.005(3) 0.001(3) -0.005(3)
C39 0.017(4) 0.034(4) 0.032(4) -0.018(4) 0.005(4) -0.012(3)
C40 0.038(5) 0.039(4) 0.022(4) -0.015(4) 0.007(4) -0.016(4)
C41 0.044(5) 0.048(5) 0.032(5) -0.014(4) 0.003(4) -0.025(4)
C42 0.032(5) 0.060(6) 0.044(5) -0.033(5) 0.016(4) -0.028(5)
C43 0.019(5) 0.047(5) 0.070(6) -0.048(5) 0.020(5) -0.016(4)
C44 0.025(5) 0.037(5) 0.050(5) -0.021(4) 0.004(4) -0.009(4)
C45 0.023(4) 0.028(4) 0.036(4) -0.006(3) -0.007(4) -0.003(3)
C46 0.043(5) 0.029(4) 0.037(4) -0.003(3) -0.007(4) -0.018(4)
C47 0.054(6) 0.034(4) 0.043(5) -0.018(4) 0.009(4) -0.020(4)
C48 0.045(5) 0.028(4) 0.104(8) -0.034(5) -0.029(5) 0.010(4)
C55 0.037(5) 0.023(4) 0.026(4) -0.005(3) -0.008(4) -0.002(4)
N56 0.038(4) 0.031(4) 0.060(5) -0.005(3) -0.024(4) 0.011(3)
Fe2 0.0158(6) 0.0297(5) 0.0197(5) -0.0010(4) 0.0008(5) -0.0018(4)
S61 0.0174(10) 0.0305(10) 0.0224(9) -0.0014(8) 0.0016(8) -0.0012(8)
S62 0.0178(10) 0.0362(10) 0.0216(9) -0.0010(8) 0.0019(8) -0.0056(8)
C61 0.023(4) 0.028(4) 0.018(4) -0.001(3) -0.002(3) 0.001(3)
C62 0.015(4) 0.042(4) 0.015(4) -0.002(3) 0.003(3) -0.005(3)
C63 0.022(4) 0.043(5) 0.018(4) -0.009(3) -0.003(4) -0.009(4)
C64 0.018(4) 0.045(5) 0.022(4) -0.007(3) 0.004(4) -0.001(3)
C65 0.024(5) 0.048(5) 0.028(4) 0.001(4) 0.003(4) -0.012(4)
C66 0.016(4) 0.067(6) 0.021(4) -0.003(4) 0.004(4) -0.010(4)
C67 0.031(5) 0.041(5) 0.031(4) -0.009(4) 0.003(4) -0.007(4)
C68 0.029(5) 0.043(5) 0.027(4) -0.009(4) 0.009(4) -0.008(4)
C69 0.012(4) 0.027(4) 0.027(4) -0.003(3) 0.002(3) -0.001(3)
C70 0.045(5) 0.032(4) 0.031(4) 0.007(4) -0.005(4) -0.020(4)
C71 0.043(5) 0.034(4) 0.027(4) 0.000(4) -0.014(4) -0.005(4)
C72 0.013(4) 0.027(4) 0.040(5) 0.001(3) -0.007(4) 0.003(3)
C73 0.015(4) 0.021(4) 0.041(5) 0.007(3) 0.006(4) 0.002(3)
C74 0.016(4) 0.027(4) 0.025(4) -0.001(3) 0.003(3) 0.004(3)
C75 0.020(4) 0.075(6) 0.024(4) -0.004(4) 0.000(4) -0.005(4)
C76 0.027(5) 0.055(5) 0.039(5) -0.010(4) 0.007(4) -0.001(4)
C77 0.035(6) 0.136(9) 0.039(5) -0.045(6) 0.002(5) -0.006(6)
C78 0.048(6) 0.097(7) 0.037(5) 0.007(5) 0.010(5) 0.022(5)
C79 0.029(5) 0.019(4) 0.043(5) -0.003(3) -0.014(4) -0.005(3)
C80 0.085(7) 0.042(5) 0.049(5) -0.005(4) -0.038(5) -0.020(5)
C81 0.024(4) 0.031(4) 0.050(5) -0.009(4) -0.009(4) -0.002(3)
C82 0.021(5) 0.044(5) 0.095(7) -0.010(5) -0.017(5) -0.002(4)
S91 0.0199(10) 0.0341(10) 0.0209(9) 0.0011(8) -0.0001(8) -0.0071(8)
S92 0.0202(10) 0.0286(10) 0.0208(9) 0.0011(8) 0.0016(8) -0.0056(8)
C91 0.014(4) 0.031(4) 0.023(4) 0.000(3) -0.001(3) -0.001(3)
C92 0.015(4) 0.034(4) 0.018(4) 0.000(3) -0.003(3) 0.001(3)
C93 0.015(4) 0.027(4) 0.023(4) -0.002(3) -0.005(3) -0.002(3)
C94 0.024(4) 0.026(4) 0.024(4) -0.003(3) 0.003(3) -0.003(3)
C95 0.040(5) 0.035(4) 0.025(4) 0.003(3) -0.001(4) -0.010(4)
C96 0.019(4) 0.042(4) 0.022(4) -0.004(3) 0.003(3) -0.009(3)
C97 0.028(5) 0.037(4) 0.031(4) -0.003(4) 0.000(4) 0.002(3)
C98 0.025(4) 0.038(4) 0.021(4) 0.001(3) -0.003(4) -0.001(3)
C99 0.023(4) 0.029(4) 0.021(4) -0.002(3) -0.003(3) -0.003(3)
C100 0.016(4) 0.037(4) 0.020(4) 0.002(3) 0.002(3) -0.001(3)
C101 0.029(4) 0.023(4) 0.031(4) 0.001(3) -0.002(4) 0.011(3)
C102 0.014(4) 0.037(4) 0.024(4) -0.002(3) 0.000(3) 0.007(3)
C103 0.030(4) 0.029(4) 0.024(4) -0.002(3) -0.011(4) -0.005(3)
C104 0.027(4) 0.028(4) 0.030(4) 0.006(3) -0.001(4) -0.001(3)
C105 0.032(5) 0.049(5) 0.016(4) 0.000(3) 0.000(4) -0.009(4)
C106 0.098(9) 0.200(13) 0.020(5) 0.005(7) 0.008(6) 0.063(9)
C107 0.047(6) 0.171(11) 0.040(6) -0.039(7) 0.019(5) -0.045(7)
C108 0.210(15) 0.068(7) 0.040(6) -0.027(5) 0.033(8) -0.045(8)
C109 0.062(6) 0.028(4) 0.034(4) -0.004(4) -0.018(4) 0.007(4)
C110 0.062(6) 0.037(4) 0.036(5) -0.015(4) -0.016(4) 0.004(4)
C111 0.126(9) 0.039(5) 0.068(6) -0.021(5) -0.054(7) 0.046(6)
C112 0.086(7) 0.046(5) 0.039(5) 0.003(4) -0.032(5) -0.035(5)
C115 0.029(5) 0.028(4) 0.021(4) 0.003(3) 0.005(4) -0.007(3)
N116 0.024(4) 0.036(4) 0.038(4) 0.003(3) -0.002(3) 0.000(3)
N200 0.010(3) 0.027(4) 0.037(5) -0.003(3) -0.008(3) 0.006(3)
C201 0.010(5) 0.032(5) 0.035(6) -0.001(4) 0.009(4) -0.009(4)
C202 0.021(5) 0.036(5) 0.039(6) -0.004(5) 0.004(5) 0.001(4)
C203 0.038(7) 0.030(5) 0.026(5) 0.001(4) -0.007(5) -0.001(5)
C204 0.028(8) 0.059(8) 0.033(5) -0.006(6) -0.012(5) 0.003(5)
C205 0.032(7) 0.025(5) 0.035(7) -0.003(5) -0.007(5) 0.009(5)
C206 0.042(7) 0.026(5) 0.052(7) -0.003(5) -0.002(6) 0.002(5)
C207 0.012(5) 0.032(6) 0.038(5) 0.010(4) -0.005(4) -0.006(4)
C208 0.030(7) 0.031(5) 0.048(7) 0.003(5) -0.005(6) -0.005(4)
N210 0.010(3) 0.027(4) 0.037(5) -0.003(3) -0.008(3) 0.006(3)
C211 0.010(5) 0.032(5) 0.035(6) -0.001(4) 0.009(4) -0.009(4)
C212 0.021(5) 0.036(5) 0.039(6) -0.004(5) 0.004(5) 0.001(4)
C213 0.038(7) 0.030(5) 0.026(5) 0.001(4) -0.007(5) -0.001(5)
C214 0.028(8) 0.059(8) 0.033(5) -0.006(6) -0.012(5) 0.003(5)
C215 0.032(7) 0.025(5) 0.035(7) -0.003(5) -0.007(5) 0.009(5)
C216 0.042(7) 0.026(5) 0.052(7) -0.003(5) -0.002(6) 0.002(5)
C217 0.012(5) 0.032(6) 0.038(5) 0.010(4) -0.005(4) -0.006(4)
C218 0.030(7) 0.031(5) 0.048(7) 0.003(5) -0.005(6) -0.005(4)
N300 0.011(3) 0.034(3) 0.030(3) -0.001(3) 0.006(3) 0.006(3)
C301 0.026(4) 0.033(4) 0.034(4) -0.001(3) 0.002(4) 0.006(3)
C302 0.040(5) 0.037(5) 0.054(5) -0.010(4) -0.001(4) 0.003(4)
C303 0.014(4) 0.032(4) 0.048(5) 0.007(4) 0.003(4) 0.002(3)
C304 0.034(5) 0.040(5) 0.052(5) -0.005(4) -0.014(4) 0.001(4)
C305 0.019(4) 0.037(4) 0.042(5) 0.004(4) 0.003(4) 0.000(3)
C306 0.027(5) 0.054(5) 0.038(5) 0.002(4) -0.006(4) 0.014(4)
C307 0.019(4) 0.046(5) 0.028(4) 0.007(4) 0.006(4) -0.004(3)
C308 0.044(5) 0.043(5) 0.034(4) 0.006(4) 0.000(4) 0.012(4)
C401 0.090(10) 0.056(7) 0.105(10) 0.026(7) -0.045(9) -0.024(6)
C402 0.123(13) 0.068(8) 0.110(11) 0.026(8) -0.004(11) 0.002(8)
C403 0.091(12) 0.073(9) 0.175(17) 0.064(11) 0.015(13) 0.014(8)
C404 0.061(9) 0.057(7) 0.216(19) 0.053(11) -0.069(11) -0.014(7)
C405 0.147(13) 0.040(6) 0.097(9) -0.004(6) -0.054(11) 0.023(7)
C406 0.110(10) 0.072(8) 0.065(8) 0.023(6) -0.009(8) 0.007(7)
C407 0.25(2) 0.145(14) 0.130(13) 0.048(11) -0.101(14) -0.087(14)
C501 0.040(8) 0.066(9) 0.049(8) -0.012(7) -0.007(7) 0.007(7)
C502 0.071(14) 0.069(10) 0.048(10) 0.019(8) -0.005(9) 0.002(8)
C503 0.108(14) 0.043(8) 0.095(13) -0.008(8) 0.031(10) 0.015(8)
C504 0.062(10) 0.073(10) 0.062(9) -0.003(8) 0.026(8) -0.001(9)
C505 0.027(9) 0.052(8) 0.080(12) 0.008(8) -0.004(9) -0.003(6)
C506 0.013(6) 0.072(10) 0.041(8) -0.002(7) -0.009(7) -0.016(6)
C507 0.054(11) 0.107(13) 0.063(10) -0.014(10) 0.001(8) -0.002(10)
C601 0.084(10) 0.079(8) 0.137(13) 0.001(8) 0.029(10) 0.020(7)
C602 0.071(8) 0.080(8) 0.071(7) 0.012(6) 0.011(7) 0.003(6)
C603 0.140(14) 0.069(8) 0.067(8) -0.029(7) 0.012(9) -0.022(8)
C604 0.099(12) 0.049(7) 0.194(19) -0.037(9) -0.028(12) -0.015(7)
C605 0.131(12) 0.039(6) 0.094(9) 0.003(6) -0.027(10) -0.022(7)
C606 0.111(11) 0.054(6) 0.077(8) -0.007(6) 0.056(8) -0.002(7)
C607 0.053(10) 0.166(17) 0.130(15) 0.033(13) -0.011(10) 0.036(11)
C511 0.040(8) 0.066(9) 0.049(8) -0.012(7) -0.007(7) 0.007(7)
C512 0.071(14) 0.069(10) 0.048(10) 0.019(8) -0.005(9) 0.002(8)
C513 0.108(14) 0.043(8) 0.095(13) -0.008(8) 0.031(10) 0.015(8)
C514 0.062(10) 0.073(10) 0.062(9) -0.003(8) 0.026(8) -0.001(9)
C515 0.027(9) 0.052(8) 0.080(12) 0.008(8) -0.004(9) -0.003(6)
C516 0.013(6) 0.072(10) 0.041(8) -0.002(7) -0.009(7) -0.016(6)
C517 0.054(11) 0.107(13) 0.063(10) -0.014(10) 0.001(8) -0.002(10)
C617 0.053(10) 0.166(17) 0.130(15) 0.033(13) -0.011(10) 0.036(11)

loop_
_atom_type_symbol
_atom_type_description
_atom_type_scat_dispersion_real
_atom_type_scat_dispersion_imag
_atom_type_scat_source
C C 0.0033 0.0016 'International Tables Vol C Tables 4.2.6.8 and 6.1.1.4'
H H 0.0000 0.0000 'International Tables Vol C Tables 4.2.6.8 and 6.1.1.4'
N N 0.0061 0.0033 'International Tables Vol C Tables 4.2.6.8 and 6.1.1.4'
S S 0.1246 0.1234 'International Tables Vol C Tables 4.2.6.8 and 6.1.1.4'
Fe Fe 0.3463 0.8444 'International Tables Vol C Tables 4.2.6.8 and 6.1.1.4'

loop_
_geom_angle_atom_site_label_1
_geom_angle_atom_site_label_2
_geom_angle_atom_site_label_3
_geom_angle
C55 Fe1 S31 95.1(2)
C55 Fe1 S1 104.8(2)
S31 Fe1 S1 160.01(8)
C55 Fe1 S2 88.0(2)
S31 Fe1 S2 90.63(7)
S1 Fe1 S2 88.67(7)
C55 Fe1 S32 97.3(2)
S31 Fe1 S32 88.93(7)
S1 Fe1 S32 89.95(7)
S2 Fe1 S32 174.76(8)
C1 S1 Fe1 107.3(3)
C2 S2 Fe1 106.6(2)
C2 C1 C9 124.8(6)
C2 C1 S1 117.3(5)
C9 C1 S1 117.7(5)
C1 C2 C3 125.5(6)
C1 C2 S2 119.2(5)
C3 C2 S2 115.0(5)
C4 C3 C8 117.9(6)
C4 C3 C2 119.5(7)
C8 C3 C2 122.5(6)
C3 C4 C5 120.4(8)
C6 C5 C4 121.6(8)
C7 C6 C5 117.0(6)
C7 C6 C15X 139.8(12)
C5 C6 C15X 103.0(12)
C7 C6 C15 115.8(8)
C5 C6 C15 127.1(8)
C15X C6 C15 24.3(10)
C6 C7 C8 122.1(8)
C7 C8 C3 120.9(8)
C14 C9 C10 117.0(7)
C14 C9 C1 122.1(6)
C10 C9 C1 120.7(7)
C11 C10 C9 121.3(7)
C12 C11 C10 122.0(6)
C11 C12 C13 116.9(7)
C11 C12 C19 120.5(6)
C13 C12 C19 122.5(7)
C12 C13 C14 121.3(7)
C9 C14 C13 121.5(6)
C16 C15 C18 109.7(5)
C16 C15 C17 109.2(6)
C18 C15 C17 108.7(5)
C16 C15 C6 108.6(9)
C18 C15 C6 107.8(7)
C17 C15 C6 112.8(7)
C51 C49 C52 109.4(7)
C51 C49 C50 109.4(7)
C52 C49 C50 109.0(6)
C51 C49 C42 107(2)
C52 C49 C42 112(3)
C50 C49 C42 109.3(19)
C18X C15X C16X 109.5(8)
C18X C15X C17X 109.5(7)
C16X C15X C17X 109.4(8)
C18X C15X C6 129(2)
C16X C15X C6 100(3)
C17X C15X C6 98.2(15)
C51X C49X C52X 109.5(7)
C51X C49X C50X 109.3(7)
C52X C49X C50X 109.1(7)
C51X C49X C42 117(3)
C52X C49X C42 105(4)
C50X C49X C42 107(2)
C22 C19 C20 109.4(6)
C22 C19 C21 108.9(7)
C20 C19 C21 107.4(6)
C22 C19 C12 112.1(6)
C20 C19 C12 108.0(6)
C21 C19 C12 110.9(6)
C31 S31 Fe1 107.2(2)
C32 S32 Fe1 106.7(2)
C32 C31 C39 125.6(6)
C32 C31 S31 118.6(5)
C39 C31 S31 115.7(5)
C31 C32 C33 125.6(6)
C31 C32 S32 118.2(5)
C33 C32 S32 116.2(5)
C34 C33 C38 116.7(6)
C34 C33 C32 121.7(6)
C38 C33 C32 121.4(6)
C35 C34 C33 121.3(6)
C34 C35 C36 122.4(6)
C35 C36 C37 116.2(6)
C35 C36 C45 123.3(6)
C37 C36 C45 120.5(6)
C38 C37 C36 121.8(6)
C37 C38 C33 121.4(6)
C40 C39 C44 118.2(7)
C40 C39 C31 120.2(6)
C44 C39 C31 121.6(7)
C41 C40 C39 120.6(7)
C42 C41 C40 122.0(8)
C41 C42 C43 117.1(7)
C41 C42 C49 129.2(14)
C43 C42 C49 113.6(13)
C41 C42 C49X 115.2(17)
C43 C42 C49X 127.6(17)
C49 C42 C49X 15(2)
C42 C43 C44 122.1(7)
C43 C44 C39 119.9(8)
C47 C45 C36 112.1(6)
C47 C45 C48 109.1(6)
C36 C45 C48 110.8(6)
C47 C45 C46 108.2(6)
C36 C45 C46 108.9(6)
C48 C45 C46 107.5(6)
N56 C55 Fe1 177.8(6)
C115 Fe2 S92 93.3(2)
C115 Fe2 S62 109.0(2)
S92 Fe2 S62 157.60(8)
C115 Fe2 S91 99.8(2)
S92 Fe2 S91 89.02(7)
S62 Fe2 S91 88.65(7)
C115 Fe2 S61 86.1(2)
S92 Fe2 S61 91.64(7)
S62 Fe2 S61 88.48(7)
S91 Fe2 S61 174.02(8)
C61 S61 Fe2 107.1(2)
C62 S62 Fe2 107.3(2)
C62 C61 C69 125.6(6)
C62 C61 S61 117.5(5)
C69 C61 S61 116.3(5)
C61 C62 C63 122.7(6)
C61 C62 S62 118.7(5)
C63 C62 S62 118.6(5)
C64 C63 C68 117.2(7)
C64 C63 C62 121.3(6)
C68 C63 C62 121.5(7)
C65 C64 C63 122.3(7)
C64 C65 C66 121.0(7)
C65 C66 C67 117.1(7)
C65 C66 C75 123.8(7)
C67 C66 C75 119.2(7)
C68 C67 C66 121.6(7)
C67 C68 C63 120.8(7)
C70 C69 C74 118.3(6)
C70 C69 C61 119.7(6)
C74 C69 C61 122.0(6)
C69 C70 C71 120.5(7)
C72 C71 C70 122.4(7)
C71 C72 C73 116.7(6)
C71 C72 C79 123.6(6)
C73 C72 C79 119.6(6)
C72 C73 C74 121.6(6)
C69 C74 C73 120.4(6)
C76 C75 C66 110.7(6)
C76 C75 C77 109.1(7)
C66 C75 C77 109.6(6)
C76 C75 C78 108.3(6)
C66 C75 C78 111.1(7)
C77 C75 C78 108.0(7)
C81 C79 C82 110.2(6)
C81 C79 C80 108.4(6)
C82 C79 C80 108.1(6)
C81 C79 C72 110.4(5)
C82 C79 C72 108.4(6)
C80 C79 C72 111.3(6)
C91 S91 Fe2 106.8(2)
C92 S92 Fe2 106.2(2)
C92 C91 C99 124.9(6)
C92 C91 S91 117.8(5)
C99 C91 S91 117.3(5)
C91 C92 C93 124.1(6)
C91 C92 S92 119.7(5)
C93 C92 S92 116.1(5)
C98 C93 C94 118.1(6)
C98 C93 C92 120.8(6)
C94 C93 C92 121.2(6)
C95 C94 C93 120.8(6)
C94 C95 C96 121.2(7)
C97 C96 C95 117.7(6)
C97 C96 C105 120.7(6)
C95 C96 C105 121.5(6)
C98 C97 C96 120.3(7)
C93 C98 C97 121.9(7)
C100 C99 C104 115.9(6)
C100 C99 C91 123.1(6)
C104 C99 C91 121.1(6)
C101 C100 C99 122.6(6)
C100 C101 C102 120.9(6)
C103 C102 C101 117.1(6)
C103 C102 C109 123.1(6)
C101 C102 C109 119.7(6)
C102 C103 C104 121.6(6)
C103 C104 C99 121.8(6)
C107 C105 C106 107.4(8)
C107 C105 C108 110.1(8)
C106 C105 C108 106.9(8)
C107 C105 C96 108.3(6)
C106 C105 C96 112.8(7)
C108 C105 C96 111.3(6)
C112 C109 C102 108.7(6)
C112 C109 C110 109.6(6)
C102 C109 C110 111.8(6)
C112 C109 C111 110.1(7)
C102 C109 C111 110.4(6)
C110 C109 C111 106.1(7)
N116 C115 Fe2 176.5(6)
C201 N200 C205 110.3(7)
C201 N200 C207 111.3(6)
C205 N200 C207 108.5(6)
C201 N200 C203 107.7(6)
C205 N200 C203 110.6(6)
C207 N200 C203 108.5(6)
N200 C201 C202 113.8(7)
C204 C203 N200 115.7(7)
N200 C205 C206 117.2(7)
C208 C207 N200 115.0(7)
C211 N210 C215 110.6(9)
C211 N210 C217 111.6(8)
C215 N210 C217 107.9(8)
C211 N210 C213 107.2(8)
C215 N210 C213 110.8(8)
C217 N210 C213 108.8(8)
N210 C211 C212 114.7(10)
C214 C213 N210 116.5(10)
N210 C215 C216 117.6(9)
C218 C217 N210 115.5(10)
C307 N300 C303 111.2(5)
C307 N300 C301 110.8(5)
C303 N300 C301 106.1(5)
C307 N300 C305 106.4(5)
C303 N300 C305 110.8(5)
C301 N300 C305 111.6(5)
C302 C301 N300 115.5(6)
C304 C303 N300 116.4(6)
C306 C305 N300 115.3(6)
N300 C307 C308 114.2(6)
C402 C401 C406 118.9(11)
C402 C401 C407 119.6(15)
C406 C401 C407 121.4(15)
C403 C402 C401 122.9(15)
C402 C403 C404 115.7(15)
C405 C404 C403 120.4(14)
C406 C405 C404 120.9(14)
C405 C406 C401 121.2(13)
C506 C501 C502 120.9(13)
C506 C501 C507 121.2(13)
C502 C501 C507 117.8(15)
C501 C502 C503 118.5(15)
C504 C503 C502 118.9(13)
C503 C504 C505 120.3(13)
C506 C505 C504 121.5(15)
C505 C506 C501 119.8(14)
C602 C601 C607 122.7(15)
C602 C601 C606 116.4(12)
C607 C601 C606 120.5(14)
C603 C602 C601 121.8(12)
C602 C603 C604 122.9(14)
C605 C604 C603 115.6(14)
C606 C605 C604 124.8(14)
C605 C606 C601 118.5(12)
C516 C511 C512 120.8(13)
C516 C511 C517 121.3(15)
C512 C511 C517 117.9(16)
C511 C512 C513 118.4(16)
C514 C513 C512 119.1(14)
C513 C514 C515 120.2(14)
C516 C515 C514 121.4(16)
C515 C516 C511 119.8(15)

loop_
_geom_bond_atom_site_label_1
_geom_bond_atom_site_label_2
_geom_bond_distance
Fe1 C55 1.887(7)
Fe1 S31 2.143(2)
Fe1 S1 2.157(2)
Fe1 S2 2.1612(18)
Fe1 S32 2.1626(19)
S1 C1 1.735(6)
S2 C2 1.717(7)
C1 C2 1.379(9)
C1 C9 1.474(10)
C2 C3 1.480(9)
C3 C4 1.373(10)
C3 C8 1.393(10)
C4 C5 1.412(10)
C5 C6 1.390(12)
C6 C7 1.369(11)
C6 C15X 1.559(11)
C6 C15 1.563(9)
C7 C8 1.392(9)
C9 C14 1.376(9)
C9 C10 1.395(9)
C10 C11 1.381(9)
C11 C12 1.379(10)
C12 C13 1.388(9)
C12 C19 1.541(10)
C13 C14 1.397(9)
C15 C16 1.534(7)
C15 C18 1.538(7)
C15 C17 1.547(7)
C49 C51 1.536(8)
C49 C52 1.539(8)
C49 C50 1.544(8)
C49 C42 1.558(10)
C15X C18X 1.537(8)
C15X C16X 1.537(8)
C15X C17X 1.540(8)
C49X C51X 1.537(8)
C49X C52X 1.539(8)
C49X C50X 1.542(8)
C49X C42 1.559(10)
C19 C22 1.507(10)
C19 C20 1.522(9)
C19 C21 1.534(10)
S31 C31 1.713(6)
S32 C32 1.717(7)
C31 C32 1.383(9)
C31 C39 1.486(9)
C32 C33 1.494(9)
C33 C34 1.394(9)
C33 C38 1.394(9)
C34 C35 1.381(9)
C35 C36 1.388(9)
C36 C37 1.394(9)
C36 C45 1.525(9)
C37 C38 1.389(9)
C39 C40 1.385(10)
C39 C44 1.395(9)
C40 C41 1.383(10)
C41 C42 1.379(11)
C42 C43 1.379(11)
C43 C44 1.392(11)
C45 C47 1.523(9)
C45 C48 1.526(9)
C45 C46 1.542(10)
C55 N56 1.145(8)
Fe2 C115 1.884(8)
Fe2 S92 2.1538(19)
Fe2 S62 2.157(2)
Fe2 S91 2.1644(19)
Fe2 S61 2.1749(19)
S61 C61 1.709(7)
S62 C62 1.708(7)
C61 C62 1.403(9)
C61 C69 1.483(9)
C62 C63 1.482(9)
C63 C64 1.396(9)
C63 C68 1.396(10)
C64 C65 1.375(9)
C65 C66 1.395(10)
C66 C67 1.407(10)
C66 C75 1.529(10)
C67 C68 1.387(10)
C69 C70 1.375(9)
C69 C74 1.380(9)
C70 C71 1.389(9)
C71 C72 1.368(9)
C72 C73 1.389(9)
C72 C79 1.538(9)
C73 C74 1.394(9)
C75 C76 1.513(10)
C75 C77 1.531(10)
C75 C78 1.551(11)
C79 C81 1.512(9)
C79 C82 1.529(10)
C79 C80 1.533(10)
S91 C91 1.714(7)
S92 C92 1.713(7)
C91 C92 1.378(9)
C91 C99 1.478(9)
C92 C93 1.502(9)
C93 C98 1.370(9)
C93 C94 1.384(9)
C94 C95 1.376(9)
C95 C96 1.391(9)
C96 C97 1.389(9)
C96 C105 1.533(9)
C97 C98 1.380(9)
C99 C100 1.385(9)
C99 C104 1.399(9)
C100 C101 1.382(9)
C101 C102 1.395(9)
C102 C103 1.378(9)
C102 C109 1.527(9)
C103 C104 1.384(9)
C105 C107 1.506(10)
C105 C106 1.507(11)
C105 C108 1.517(11)
C109 C112 1.498(11)
C109 C110 1.531(10)
C109 C111 1.540(10)
C115 N116 1.155(8)
N200 C201 1.502(10)
N200 C205 1.503(9)
N200 C207 1.520(8)
N200 C203 1.523(10)
C201 C202 1.510(12)
C203 C204 1.503(12)
C205 C206 1.508(12)
C207 C208 1.520(11)
N210 C211 1.501(11)
N210 C215 1.503(10)
N210 C217 1.520(9)
N210 C213 1.522(11)
C211 C212 1.508(13)
C213 C214 1.500(13)
C215 C216 1.506(12)
C217 C218 1.518(12)
N300 C307 1.508(8)
N300 C303 1.513(8)
N300 C301 1.516(8)
N300 C305 1.521(8)
C301 C302 1.512(9)
C303 C304 1.508(9)
C305 C306 1.509(9)
C307 C308 1.514(9)
C401 C402 1.360(17)
C401 C406 1.379(15)
C401 C407 1.439(15)
C402 C403 1.355(18)
C403 C404 1.426(19)
C404 C405 1.373(18)
C405 C406 1.298(14)
C501 C506 1.364(18)
C501 C502 1.375(19)
C501 C507 1.537(18)
C502 C503 1.43(2)
C503 C504 1.361(18)
C504 C505 1.367(19)
C505 C506 1.355(18)
C601 C602 1.388(15)
C601 C607 1.412(18)
C601 C606 1.451(15)
C602 C603 1.334(15)
C603 C604 1.402(18)
C604 C605 1.358(17)
C605 C606 1.354(15)
C511 C516 1.364(18)
C511 C512 1.38(2)
C511 C517 1.537(18)
C512 C513 1.43(2)
C513 C514 1.360(19)
C514 C515 1.367(19)
C515 C516 1.355(18)
